data_7250903
loop_
_publ_author_name
'Cassar\'a, Mar\'ia Lucrecia Arias'
'P\'erez, Hiram'
'Davies, Lilian E.'
'Echeverr\'ia, Gustavo A.'
'Piro, Oscar E.'
'Gil, Diego M.'

_publ_section_title
;
 Deciphering weak hydrogen bonds, halogen bonds, and \p-stacking
 interactions in two fluorinated 2&#x2032;-hydroxychalcones: insights from
 experimental and theoretical analysis
;
_journal_issue 41
_journal_name_full CrystEngComm
_journal_page_first 6781
_journal_page_last 6796
_journal_paper_doi 10.1039/D5CE00793C
_journal_volume 27
_journal_year 2025
_chemical_formula_sum 'C16 H11 F3 O2'
_chemical_formula_weight 292.25
_chemical_name_systematic '(E)-1-(2-hidroxyphenyl)-3-[(4-trifluormethyl) phenyl]prop-2-en-1-one'
_space_group_crystal_system monoclinic
_space_group_IT_number 14
_space_group_name_Hall '-P 2yn'
_space_group_name_H-M_alt 'P 1 21/n 1'
_atom_sites_solution_hydrogens geom
_atom_sites_solution_primary dual
_atom_sites_solution_secondary difmap
_audit_creation_method SHELXL-2014/7
_audit_update_record
;
2024-09-03 deposited with the CCDC.	2025-09-24 downloaded from the CCDC.
;
_cell_angle_alpha 90
_cell_angle_beta 94.589(6)
_cell_angle_gamma 90
_cell_formula_units_Z 8
_cell_length_a 7.6889(6)
_cell_length_b 11.4309(9)
_cell_length_c 30.912(2)
_cell_measurement_reflns_used 1267
_cell_measurement_temperature 297(2)
_cell_measurement_theta_max 25.5920
_cell_measurement_theta_min 3.6550
_cell_volume 2708.2(3)
_computing_cell_refinement 'CrysAlisPro 1.171.38.41 (Rigaku OD, 2015)'
_computing_data_collection 'CrysAlisPro 1.171.38.41 (Rigaku OD, 2015)'
_computing_data_reduction 'CrysAlisPro 1.171.38.41 (Rigaku OD, 2015)'
_computing_molecular_graphics 'ORTEP for Windows (Farrugia, 2012)'
_computing_publication_material 'SHELXL-2014/7 (Sheldrick, 2014)'
_computing_structure_refinement 'SHELXL-2014/7 (Sheldrick, 2014)'
_computing_structure_solution 'SHELXT (Sheldrick, 2015)'
_diffrn_ambient_temperature 297(2)
_diffrn_detector 'CCD plate'
_diffrn_detector_area_resol_mean 16.0604
_diffrn_detector_type Eos
_diffrn_measured_fraction_theta_full 0.998
_diffrn_measured_fraction_theta_max 0.852
_diffrn_measurement_device 'four-circle diffractometer'
_diffrn_measurement_device_type 'Xcalibur, Eos, Gemini'
_diffrn_radiation_monochromator graphite
_diffrn_radiation_probe x-ray
_diffrn_radiation_type 'Mo K\a'
_diffrn_radiation_wavelength 0.71073
_diffrn_reflns_av_unetI/netI 0.0644
_diffrn_reflns_Laue_measured_fraction_full 0.998
_diffrn_reflns_Laue_measured_fraction_max 0.852
_diffrn_reflns_limit_h_max 9
_diffrn_reflns_limit_h_min -9
_diffrn_reflns_limit_k_max 15
_diffrn_reflns_limit_k_min -15
_diffrn_reflns_limit_l_max 40
_diffrn_reflns_limit_l_min -40
_diffrn_reflns_number 6302
_diffrn_reflns_point_group_measured_fraction_full 0.998
_diffrn_reflns_point_group_measured_fraction_max 0.852
_diffrn_reflns_theta_full 25.242
_diffrn_reflns_theta_max 28.890
_diffrn_reflns_theta_min 3.187
_diffrn_source 'fine-focus sealed X-ray tube'
_diffrn_source_type 'Enhance (Mo) X-ray Source'
_exptl_absorpt_coefficient_mu 0.121
_exptl_absorpt_correction_T_max 1.00000
_exptl_absorpt_correction_T_min 0.82650
_exptl_absorpt_correction_type multi-scan
_exptl_absorpt_process_details
;
CrysAlisPro 1.171.38.41 (Rigaku Oxford Diffraction, 2015)
Empirical absorption correction using spherical harmonics,
implemented in SCALE3 ABSPACK scaling algorithm.
;
_exptl_crystal_colour yellow
_exptl_crystal_density_diffrn 1.434
_exptl_crystal_description prism
_exptl_crystal_F_000 1200
_exptl_crystal_recrystallization_method 'Re-crystallisation from solvent: Ethanol'
_exptl_crystal_size_max 0.512
_exptl_crystal_size_mid 0.291
_exptl_crystal_size_min 0.204
_refine_diff_density_max 0.314
_refine_diff_density_min -0.305
_refine_diff_density_rms 0.068
_refine_ls_extinction_method none
_refine_ls_goodness_of_fit_ref 1.090
_refine_ls_hydrogen_treatment constr
_refine_ls_matrix_type full
_refine_ls_number_parameters 380
_refine_ls_number_reflns 6302
_refine_ls_number_restraints 0
_refine_ls_restrained_S_all 1.090
_refine_ls_R_factor_all 0.1623
_refine_ls_R_factor_gt 0.0915
_refine_ls_shift/su_max 0.000
_refine_ls_shift/su_mean 0.000
_refine_ls_structure_factor_coef Fsqd
_refine_ls_weighting_details 'w=1/[\s^2^(Fo^2^)+(0.1915P)^2^] where P=(Fo^2^+2Fc^2^)/3'
_refine_ls_weighting_scheme calc
_refine_ls_wR_factor_gt 0.3229
_refine_ls_wR_factor_ref 0.3446
_reflns_Friedel_coverage 0.000
_reflns_number_gt 2878
_reflns_number_total 6302
_reflns_threshold_expression 'I > 2\s(I)'
_cod_data_source_file d5ce00793c2.cif
_cod_data_source_block shelx
_cod_depositor_comments 'Adding full bibliography for 7250903--7250904.cif.'
_cod_original_sg_symbol_H-M 'P 21/n'
_cod_database_code 7250903
_shelx_shelxl_version_number 2014/7
_shelx_space_group_comment
;
The symmetry employed for this shelxl refinement is uniquely defined
by the following loop, which should always be used as a source of
symmetry information in preference to the above space-group names.
They are only intended as comments.
;
_shelx_estimated_absorpt_t_min 0.941
_shelx_estimated_absorpt_t_max 0.976
_oxdiff_exptl_absorpt_empirical_full_min 0.812
_oxdiff_exptl_absorpt_empirical_full_max 1.193
_oxdiff_exptl_absorpt_empirical_details
;
Empirical correction (ABSPACK) includes:
- Absorption correction using spherical harmonics
- Frame scaling
;

loop_
_space_group_symop_operation_xyz
'x, y, z'
'-x+1/2, y+1/2, -z+1/2'
'-x, -y, -z'
'x-1/2, -y-1/2, z-1/2'

loop_
_atom_site_label
_atom_site_type_symbol
_atom_site_fract_x
_atom_site_fract_y
_atom_site_fract_z
_atom_site_U_iso_or_equiv
_atom_site_adp_type
_atom_site_occupancy
_atom_site_site_symmetry_order
_atom_site_calc_flag
_atom_site_refinement_flags_posn
_atom_site_refinement_flags_adp
_atom_site_refinement_flags_occupancy
_atom_site_disorder_assembly
_atom_site_disorder_group
F1A F -0.1531(7) 0.2422(4) 0.10338(13) 0.1230(17) Uani 1 1 d . . . . .
F2A F 0.0568(6) 0.3390(6) 0.08305(12) 0.146(2) Uani 1 1 d . . . . .
F3A F -0.1862(7) 0.4186(4) 0.08843(13) 0.1253(17) Uani 1 1 d . . . . .
O1A O 0.2650(7) 0.5482(4) 0.36384(13) 0.0951(16) Uani 1 1 d . . . . .
O2A O 0.3577(9) 0.5209(5) 0.44371(15) 0.124(2) Uani 1 1 d . . . . .
H2AO H 0.3276 0.5561 0.4212 0.186 Uiso 1 1 calc R U . . .
C1A C 0.1048(6) 0.4338(5) 0.23737(16) 0.0486(13) Uani 1 1 d . . . . .
C2A C 0.1112(7) 0.3209(5) 0.22255(17) 0.0573(14) Uani 1 1 d . . . . .
H2A H 0.1573 0.2628 0.2412 0.069 Uiso 1 1 calc R U . . .
C3A C 0.0503(7) 0.2911(5) 0.18033(17) 0.0629(15) Uani 1 1 d . . . . .
H3A H 0.0566 0.2140 0.1709 0.076 Uiso 1 1 calc R U . . .
C4A C -0.0181(6) 0.3750(5) 0.15299(17) 0.0565(14) Uani 1 1 d . . . . .
C5A C -0.0254(7) 0.4885(5) 0.16636(17) 0.0631(15) Uani 1 1 d . . . . .
H5A H -0.0701 0.5461 0.1474 0.076 Uiso 1 1 calc R U . . .
C6A C 0.0341(7) 0.5170(5) 0.20816(16) 0.0570(14) Uani 1 1 d . . . . .
H6A H 0.0268 0.5943 0.2172 0.068 Uiso 1 1 calc R U . . .
C7A C 0.1635(7) 0.4665(5) 0.28151(17) 0.0567(14) Uani 1 1 d . . . . .
H7A H 0.1735 0.5463 0.2871 0.068 Uiso 1 1 calc R U . . .
C8A C 0.2047(7) 0.3955(5) 0.31490(16) 0.0568(14) Uani 1 1 d . . . . .
H8A H 0.1985 0.3151 0.3106 0.068 Uiso 1 1 calc R U . . .
C9A C 0.2598(7) 0.4409(5) 0.35838(17) 0.0573(15) Uani 1 1 d . . . . .
C10A C 0.3075(7) 0.3616(5) 0.39403(16) 0.0578(14) Uani 1 1 d . . . . .
C11A C 0.3554(9) 0.4056(6) 0.43603(19) 0.0752(18) Uani 1 1 d . . . . .
C12A C 0.4027(9) 0.3317(7) 0.4702(2) 0.085(2) Uani 1 1 d . . . . .
H12A H 0.4357 0.3626 0.4975 0.102 Uiso 1 1 calc R U . . .
C13A C 0.4012(9) 0.2149(7) 0.4644(2) 0.084(2) Uani 1 1 d . . . . .
H13A H 0.4317 0.1656 0.4877 0.100 Uiso 1 1 calc R U . . .
C14A C 0.3551(8) 0.1679(6) 0.4241(2) 0.0792(18) Uani 1 1 d . . . . .
H14A H 0.3554 0.0872 0.4203 0.095 Uiso 1 1 calc R U . . .
C15A C 0.3082(7) 0.2405(5) 0.38917(17) 0.0612(15) Uani 1 1 d . . . . .
H15A H 0.2768 0.2079 0.3621 0.073 Uiso 1 1 calc R U . . .
C16A C -0.0723(9) 0.3435(7) 0.10667(19) 0.0739(18) Uani 1 1 d . . . . .
F1B F 1.0223(13) 0.2817(6) 0.5373(2) 0.227(4) Uani 1 1 d . . . . .
F2B F 0.8118(9) 0.1685(10) 0.5257(2) 0.275(6) Uani 1 1 d . . . . .
F3B F 1.0542(8) 0.1311(6) 0.50757(16) 0.144(2) Uani 1 1 d . . . . .
O1B O 0.6313(6) 0.5711(4) 0.27688(14) 0.0832(14) Uani 1 1 d . . . . .
O2B O 0.4991(6) 0.6049(4) 0.20099(14) 0.0852(13) Uani 1 1 d . . . . .
H2BO H 0.5373 0.6221 0.2257 0.128 Uiso 1 1 calc R U . . .
C1B C 0.7909(6) 0.3740(6) 0.38702(16) 0.0575(15) Uani 1 1 d . . . . .
C2B C 0.8327(7) 0.2571(6) 0.38947(18) 0.0658(16) Uani 1 1 d . . . . .
H2B H 0.8278 0.2124 0.3643 0.079 Uiso 1 1 calc R U . . .
C3B C 0.8815(8) 0.2056(6) 0.4287(2) 0.0746(18) Uani 1 1 d . . . . .
H3B H 0.9077 0.1262 0.4299 0.090 Uiso 1 1 calc R U . . .
C4B C 0.8919(8) 0.2710(7) 0.46648(19) 0.0758(19) Uani 1 1 d . . . . .
C5B C 0.8570(11) 0.3866(8) 0.4649(2) 0.103(2) Uani 1 1 d . . . . .
H5B H 0.8665 0.4311 0.4902 0.123 Uiso 1 1 calc R U . . .
C6B C 0.8063(10) 0.4391(6) 0.4249(2) 0.090(2) Uani 1 1 d . . . . .
H6B H 0.7827 0.5189 0.4237 0.108 Uiso 1 1 calc R U . . .
C7B C 0.7337(7) 0.4350(5) 0.34629(18) 0.0579(14) Uani 1 1 d . . . . .
H7B H 0.7168 0.5153 0.3485 0.070 Uiso 1 1 calc R U . . .
C8B C 0.7038(6) 0.3898(5) 0.30729(17) 0.0557(14) Uani 1 1 d . . . . .
H8B H 0.7228 0.3105 0.3030 0.067 Uiso 1 1 calc R U . . .
C9B C 0.6408(6) 0.4639(5) 0.27063(18) 0.0541(14) Uani 1 1 d . . . . .
C10B C 0.5877(6) 0.4154(5) 0.22784(16) 0.0465(12) Uani 1 1 d . . . . .
C11B C 0.5141(6) 0.4899(5) 0.19521(18) 0.0556(14) Uani 1 1 d . . . . .
C12B C 0.4566(8) 0.4435(6) 0.1553(2) 0.0708(17) Uani 1 1 d . . . . .
H12B H 0.4075 0.4928 0.1338 0.085 Uiso 1 1 calc R U . . .
C13B C 0.4701(8) 0.3285(7) 0.1472(2) 0.0784(19) Uani 1 1 d . . . . .
H13B H 0.4293 0.2995 0.1201 0.094 Uiso 1 1 calc R U . . .
C14B C 0.5439(8) 0.2528(6) 0.1784(2) 0.0726(17) Uani 1 1 d . . . . .
H14B H 0.5550 0.1734 0.1725 0.087 Uiso 1 1 calc R U . . .
C15B C 0.6010(6) 0.2984(5) 0.21853(17) 0.0532(13) Uani 1 1 d . . . . .
H15B H 0.6497 0.2482 0.2399 0.064 Uiso 1 1 calc R U . . .
C16B C 0.9342(13) 0.2107(10) 0.5080(2) 0.117(3) Uani 1 1 d . . . . .

loop_
_atom_site_aniso_label
_atom_site_aniso_U_11
_atom_site_aniso_U_22
_atom_site_aniso_U_33
_atom_site_aniso_U_23
_atom_site_aniso_U_13
_atom_site_aniso_U_12
F1A 0.179(4) 0.120(4) 0.065(3) -0.017(2) -0.021(3) -0.056(3)
F2A 0.106(3) 0.292(7) 0.042(2) -0.034(3) 0.019(2) -0.023(4)
F3A 0.152(4) 0.147(4) 0.068(3) -0.007(3) -0.045(3) 0.019(3)
O1A 0.168(5) 0.065(3) 0.048(2) -0.002(2) -0.018(3) -0.010(3)
O2A 0.229(6) 0.087(4) 0.050(3) -0.015(3) -0.030(3) -0.016(4)
C1A 0.052(3) 0.053(3) 0.040(3) -0.002(3) 0.003(2) -0.008(3)
C2A 0.069(3) 0.059(4) 0.043(3) 0.010(3) -0.005(3) -0.005(3)
C3A 0.085(4) 0.057(4) 0.045(3) -0.005(3) -0.005(3) -0.007(3)
C4A 0.053(3) 0.075(4) 0.042(3) 0.000(3) 0.002(2) -0.013(3)
C5A 0.078(4) 0.067(4) 0.043(3) 0.007(3) -0.002(3) 0.010(3)
C6A 0.070(3) 0.059(4) 0.043(3) 0.000(3) 0.009(3) 0.009(3)
C7A 0.063(3) 0.060(4) 0.048(3) -0.006(3) 0.003(3) -0.009(3)
C8A 0.072(3) 0.053(3) 0.044(3) -0.003(3) -0.007(3) -0.010(3)
C9A 0.065(3) 0.067(4) 0.040(3) -0.007(3) 0.004(3) -0.012(3)
C10A 0.068(3) 0.068(4) 0.037(3) 0.003(3) -0.001(2) -0.008(3)
C11A 0.104(5) 0.077(5) 0.044(3) -0.005(3) -0.003(3) -0.011(4)
C12A 0.104(5) 0.108(6) 0.041(3) -0.004(4) -0.011(3) -0.014(5)
C13A 0.095(5) 0.100(6) 0.053(4) 0.011(4) -0.014(3) -0.010(4)
C14A 0.091(4) 0.075(4) 0.070(4) 0.008(4) -0.008(4) 0.001(4)
C15A 0.068(3) 0.073(4) 0.040(3) 0.002(3) -0.008(3) 0.003(3)
C16A 0.081(4) 0.096(5) 0.042(3) -0.005(3) -0.006(3) -0.015(4)
F1B 0.377(12) 0.189(6) 0.095(4) 0.011(4) -0.107(6) 0.022(7)
F2B 0.125(4) 0.544(16) 0.160(6) 0.228(9) 0.033(4) 0.016(7)
F3B 0.154(4) 0.188(5) 0.085(3) 0.052(3) -0.009(3) 0.034(4)
O1B 0.121(4) 0.055(3) 0.069(3) 0.000(2) -0.022(2) -0.007(2)
O2B 0.115(3) 0.064(3) 0.074(3) 0.017(2) -0.010(3) 0.008(3)
C1B 0.050(3) 0.081(4) 0.040(3) -0.003(3) 0.001(2) -0.006(3)
C2B 0.074(4) 0.079(5) 0.043(3) -0.005(3) -0.004(3) 0.007(3)
C3B 0.081(4) 0.077(4) 0.064(4) 0.011(4) -0.010(3) 0.010(3)
C4B 0.068(4) 0.114(6) 0.046(4) 0.005(4) 0.001(3) 0.004(4)
C5B 0.129(6) 0.108(6) 0.068(5) -0.016(5) -0.010(4) 0.014(5)
C6B 0.129(6) 0.090(5) 0.047(4) -0.009(4) -0.016(4) 0.020(4)
C7B 0.068(3) 0.055(3) 0.050(3) -0.002(3) 0.002(3) -0.007(3)
C8B 0.060(3) 0.056(3) 0.049(3) -0.003(3) -0.005(3) -0.001(3)
C9B 0.053(3) 0.049(4) 0.060(4) 0.002(3) 0.005(3) -0.004(3)
C10B 0.040(2) 0.051(3) 0.048(3) 0.004(3) 0.004(2) -0.001(2)
C11B 0.052(3) 0.060(4) 0.055(3) 0.006(3) 0.001(2) 0.002(3)
C12B 0.073(4) 0.085(5) 0.053(4) 0.013(3) 0.001(3) 0.003(4)
C13B 0.072(4) 0.114(6) 0.047(3) -0.009(4) -0.006(3) 0.004(4)
C14B 0.078(4) 0.072(4) 0.068(4) -0.016(3) 0.000(3) 0.005(3)
C15B 0.058(3) 0.056(3) 0.044(3) 0.001(3) -0.004(2) 0.005(3)
C16B 0.102(6) 0.191(10) 0.056(5) 0.033(6) -0.007(5) 0.032(7)

loop_
_atom_type_symbol
_atom_type_description
_atom_type_scat_dispersion_real
_atom_type_scat_dispersion_imag
_atom_type_scat_source
C C 0.0033 0.0016 'International Tables Vol C Tables 4.2.6.8 and 6.1.1.4'
H H 0.0000 0.0000 'International Tables Vol C Tables 4.2.6.8 and 6.1.1.4'
F F 0.0171 0.0103 'International Tables Vol C Tables 4.2.6.8 and 6.1.1.4'
O O 0.0106 0.0060 'International Tables Vol C Tables 4.2.6.8 and 6.1.1.4'

loop_
_geom_angle_atom_site_label_1
_geom_angle_atom_site_label_2
_geom_angle_atom_site_label_3
_geom_angle
_geom_angle_site_symmetry_1
_geom_angle_site_symmetry_3
_geom_angle_publ_flag
C2A C1A C6A 116.7(5) . . ?
C2A C1A C7A 122.7(5) . . ?
C6A C1A C7A 120.7(5) . . ?
C1A C2A C3A 121.7(5) . . ?
C4A C3A C2A 119.6(5) . . ?
C3A C4A C5A 120.5(5) . . ?
C3A C4A C16A 119.2(6) . . ?
C5A C4A C16A 120.1(5) . . ?
C4A C5A C6A 119.4(5) . . ?
C5A C6A C1A 122.1(5) . . ?
C8A C7A C1A 127.5(5) . . ?
C7A C8A C9A 121.8(5) . . ?
O1A C9A C10A 120.8(5) . . ?
O1A C9A C8A 118.5(5) . . ?
C10A C9A C8A 120.7(5) . . ?
C15A C10A C11A 116.7(5) . . ?
C15A C10A C9A 122.8(5) . . ?
C11A C10A C9A 120.5(6) . . ?
O2A C11A C12A 117.9(6) . . ?
O2A C11A C10A 120.8(6) . . ?
C12A C11A C10A 121.3(6) . . ?
C13A C12A C11A 120.4(6) . . ?
C12A C13A C14A 120.5(6) . . ?
C13A C14A C15A 120.2(7) . . ?
C14A C15A C10A 121.0(5) . . ?
F2A C16A F1A 107.7(6) . . ?
F2A C16A F3A 107.5(6) . . ?
F1A C16A F3A 104.2(5) . . ?
F2A C16A C4A 112.6(5) . . ?
F1A C16A C4A 112.2(5) . . ?
F3A C16A C4A 112.0(6) . . ?
C2B C1B C6B 118.2(6) . . ?
C2B C1B C7B 124.0(5) . . ?
C6B C1B C7B 117.8(6) . . ?
C3B C2B C1B 120.8(6) . . ?
C2B C3B C4B 120.5(6) . . ?
C5B C4B C3B 120.1(6) . . ?
C5B C4B C16B 121.3(7) . . ?
C3B C4B C16B 118.6(8) . . ?
C4B C5B C6B 119.4(7) . . ?
C1B C6B C5B 121.0(7) . . ?
C8B C7B C1B 128.0(6) . . ?
C7B C8B C9B 120.4(5) . . ?
O1B C9B C10B 119.9(5) . . ?
O1B C9B C8B 117.9(5) . . ?
C10B C9B C8B 122.1(5) . . ?
C15B C10B C11B 118.2(5) . . ?
C15B C10B C9B 122.6(5) . . ?
C11B C10B C9B 119.2(5) . . ?
O2B C11B C12B 118.2(5) . . ?
O2B C11B C10B 122.4(5) . . ?
C12B C11B C10B 119.3(6) . . ?
C13B C12B C11B 121.3(6) . . ?
C12B C13B C14B 121.0(6) . . ?
C13B C14B C15B 118.2(6) . . ?
C10B C15B C14B 122.1(5) . . ?
F2B C16B F3B 107.5(10) . . ?
F2B C16B F1B 107.4(9) . . ?
F3B C16B F1B 96.3(7) . . ?
F2B C16B C4B 116.7(7) . . ?
F3B C16B C4B 115.3(7) . . ?
F1B C16B C4B 111.5(9) . . ?

loop_
_geom_bond_atom_site_label_1
_geom_bond_atom_site_label_2
_geom_bond_distance
_geom_bond_site_symmetry_2
_geom_bond_publ_flag
F1A C16A 1.314(7) . ?
F2A C16A 1.279(7) . ?
F3A C16A 1.320(8) . ?
O1A C9A 1.238(6) . ?
O2A C11A 1.340(8) . ?
C1A C2A 1.372(7) . ?
C1A C6A 1.392(7) . ?
C1A C7A 1.451(7) . ?
C2A C3A 1.393(7) . ?
C3A C4A 1.357(8) . ?
C4A C5A 1.364(8) . ?
C4A C16A 1.503(8) . ?
C5A C6A 1.375(7) . ?
C7A C8A 1.331(7) . ?
C8A C9A 1.471(7) . ?
C9A C10A 1.451(8) . ?
C10A C15A 1.393(8) . ?
C10A C11A 1.413(8) . ?
C11A C12A 1.379(9) . ?
C12A C13A 1.347(9) . ?
C13A C14A 1.376(9) . ?
C14A C15A 1.386(8) . ?
F1B C16B 1.356(11) . ?
F2B C16B 1.224(10) . ?
F3B C16B 1.297(10) . ?
O1B C9B 1.244(6) . ?
O2B C11B 1.333(6) . ?
C1B C2B 1.374(8) . ?
C1B C6B 1.384(8) . ?
C1B C7B 1.475(8) . ?
C2B C3B 1.374(8) . ?
C3B C4B 1.383(9) . ?
C4B C5B 1.349(9) . ?
C4B C16B 1.470(9) . ?
C5B C6B 1.402(10) . ?
C7B C8B 1.315(7) . ?
C8B C9B 1.465(7) . ?
C9B C10B 1.461(7) . ?
C10B C15B 1.373(7) . ?
C10B C11B 1.404(7) . ?
C11B C12B 1.381(8) . ?
C12B C13B 1.344(8) . ?
C13B C14B 1.384(8) . ?
C14B C15B 1.385(8) . ?

loop_
_geom_hbond_atom_site_label_D
_geom_hbond_atom_site_label_H
_geom_hbond_atom_site_label_A
_geom_hbond_distance_DH
_geom_hbond_distance_HA
_geom_hbond_distance_DA
_geom_hbond_angle_DHA
_geom_hbond_site_symmetry_A
O2A H2AO O1A 0.82 1.80 2.534(6) 147.6 .
O2B H2BO O1B 0.82 1.78 2.511(6) 146.8 .

loop_
_geom_torsion_atom_site_label_1
_geom_torsion_atom_site_label_2
_geom_torsion_atom_site_label_3
_geom_torsion_atom_site_label_4
_geom_torsion
_geom_torsion_site_symmetry_1
_geom_torsion_site_symmetry_2
_geom_torsion_site_symmetry_3
_geom_torsion_site_symmetry_4
_geom_torsion_publ_flag
C6A C1A C2A C3A 0.2(8) . . . . ?
C7A C1A C2A C3A 178.5(5) . . . . ?
C1A C2A C3A C4A -0.4(8) . . . . ?
C2A C3A C4A C5A 1.0(8) . . . . ?
C2A C3A C4A C16A 175.9(5) . . . . ?
C3A C4A C5A C6A -1.3(8) . . . . ?
C16A C4A C5A C6A -176.2(5) . . . . ?
C4A C5A C6A C1A 1.1(8) . . . . ?
C2A C1A C6A C5A -0.5(8) . . . . ?
C7A C1A C6A C5A -178.9(5) . . . . ?
C2A C1A C7A C8A -11.0(9) . . . . ?
C6A C1A C7A C8A 167.3(5) . . . . ?
C1A C7A C8A C9A -178.9(5) . . . . ?
C7A C8A C9A O1A 1.1(8) . . . . ?
C7A C8A C9A C10A -178.7(5) . . . . ?
O1A C9A C10A C15A -178.2(6) . . . . ?
C8A C9A C10A C15A 1.6(8) . . . . ?
O1A C9A C10A C11A 2.1(9) . . . . ?
C8A C9A C10A C11A -178.1(5) . . . . ?
C15A C10A C11A O2A -179.8(6) . . . . ?
C9A C10A C11A O2A 0.0(9) . . . . ?
C15A C10A C11A C12A 0.9(9) . . . . ?
C9A C10A C11A C12A -179.4(6) . . . . ?
O2A C11A C12A C13A 179.5(7) . . . . ?
C10A C11A C12A C13A -1.2(11) . . . . ?
C11A C12A C13A C14A 1.0(11) . . . . ?
C12A C13A C14A C15A -0.5(10) . . . . ?
C13A C14A C15A C10A 0.3(9) . . . . ?
C11A C10A C15A C14A -0.5(8) . . . . ?
C9A C10A C15A C14A 179.8(5) . . . . ?
C3A C4A C16A F2A -79.9(8) . . . . ?
C5A C4A C16A F2A 95.0(8) . . . . ?
C3A C4A C16A F1A 41.8(8) . . . . ?
C5A C4A C16A F1A -143.2(6) . . . . ?
C3A C4A C16A F3A 158.7(6) . . . . ?
C5A C4A C16A F3A -26.3(8) . . . . ?
C6B C1B C2B C3B 2.6(9) . . . . ?
C7B C1B C2B C3B -178.6(5) . . . . ?
C1B C2B C3B C4B -0.9(9) . . . . ?
C2B C3B C4B C5B -1.2(10) . . . . ?
C2B C3B C4B C16B 176.3(7) . . . . ?
C3B C4B C5B C6B 1.5(11) . . . . ?
C16B C4B C5B C6B -175.9(7) . . . . ?
C2B C1B C6B C5B -2.3(10) . . . . ?
C7B C1B C6B C5B 178.9(6) . . . . ?
C4B C5B C6B C1B 0.3(12) . . . . ?
C2B C1B C7B C8B 4.2(9) . . . . ?
C6B C1B C7B C8B -177.0(6) . . . . ?
C1B C7B C8B C9B 177.6(5) . . . . ?
C7B C8B C9B O1B 6.1(8) . . . . ?
C7B C8B C9B C10B -173.2(5) . . . . ?
O1B C9B C10B C15B 177.6(5) . . . . ?
C8B C9B C10B C15B -3.1(8) . . . . ?
O1B C9B C10B C11B -4.8(8) . . . . ?
C8B C9B C10B C11B 174.4(4) . . . . ?
C15B C10B C11B O2B -178.6(5) . . . . ?
C9B C10B C11B O2B 3.7(7) . . . . ?
C15B C10B C11B C12B 0.5(7) . . . . ?
C9B C10B C11B C12B -177.1(5) . . . . ?
O2B C11B C12B C13B 179.0(5) . . . . ?
C10B C11B C12B C13B -0.2(9) . . . . ?
C11B C12B C13B C14B -0.6(10) . . . . ?
C12B C13B C14B C15B 1.0(9) . . . . ?
C11B C10B C15B C14B -0.1(8) . . . . ?
C9B C10B C15B C14B 177.4(5) . . . . ?
C13B C14B C15B C10B -0.6(9) . . . . ?
C5B C4B C16B F2B 90.9(13) . . . . ?
C3B C4B C16B F2B -86.6(12) . . . . ?
C5B C4B C16B F3B -141.6(9) . . . . ?
C3B C4B C16B F3B 41.0(11) . . . . ?
C5B C4B C16B F1B -33.1(12) . . . . ?
C3B C4B C16B F1B 149.5(8) . . . . ?
